data_2019897
loop_
_publ_author_name
'Odiase, Isaac'
'Nicholson, Catherine E.'
'Ahmad, Ruksanna'
'Cooper, Jerry'
'Yufit, Dmitry S.'
'Cooper, Sharon J.'

_publ_section_title
;
 Three cocrystals and a cocrystal salt of pyrimidin-2-amine and glutaric
 acid
;
_journal_coeditor_code LG3157
_journal_issue 4
_journal_name_full 'Acta Crystallographica Section C'
_journal_page_first
;
;
_journal_paper_doi 10.1107/S2053229615004283
_journal_volume 71
_journal_year 2015
_chemical_formula_iupac 'C4 H5 N3, C5 H8 O4'
_chemical_formula_moiety 'C5 H8 O4, C4 H5 N3'
_chemical_formula_sum 'C9 H13 N3 O4'
_chemical_formula_weight 227.22
_chemical_name_systematic
;
Pyrimidin-2-amine--glutaric acid (1/1)
;
_space_group_crystal_system orthorhombic
_space_group_IT_number 57
_space_group_name_Hall '-P 2c 2b'
_space_group_name_H-M_alt 'P b c m'
_symmetry_space_group_name_Hall '-P 2c 2b'
_symmetry_space_group_name_H-M 'P b c m'
_atom_sites_solution_hydrogens difmap
_atom_sites_solution_primary direct
_atom_sites_solution_secondary difmap
_audit_creation_method
;
  Olex2 1.2-beta
  (compiled Nov  5 2012 18:22:26, GUI svn.r4372)
;
_cell_angle_alpha 90.00
_cell_angle_beta 90.00
_cell_angle_gamma 90.00
_cell_formula_units_Z 4
_cell_length_a 4.1667(4)
_cell_length_b 12.6657(11)
_cell_length_c 20.3238(18)
_cell_measurement_reflns_used 2706
_cell_measurement_temperature 120
_cell_measurement_theta_max 30.90
_cell_measurement_theta_min 3.22
_cell_volume 1072.57(17)
_computing_cell_refinement
;
SAINT (Bruker, 2003)
;
_computing_data_collection
;
SMART (Bruker, 2001)
;
_computing_data_reduction
;
SAINT (Bruker, 2003)
;
_computing_molecular_graphics
;
OLEX2 (Dolomanov <i>et al.</i>,  2009)
;
_computing_publication_material
;
OLEX2 (Dolomanov <i>et al.</i>,  2009)
;
_computing_structure_refinement
;
SHELXL97 (Sheldrick, 2008)
;
_computing_structure_solution
;
SHELXS97 (Sheldrick, 2008)
;
_diffrn_ambient_temperature 120
_diffrn_detector_area_resol_mean 5.6
_diffrn_measured_fraction_theta_full 0.994
_diffrn_measured_fraction_theta_max 0.994
_diffrn_measurement_device 'three-circle diffractometer'
_diffrn_measurement_device_type 'Bruker SMART CCD 6000 area detector'
_diffrn_measurement_method '\w scans'
_diffrn_radiation_monochromator graphite
_diffrn_radiation_type MoK\a
_diffrn_radiation_wavelength 0.71073
_diffrn_reflns_av_R_equivalents 0.0329
_diffrn_reflns_limit_h_max 5
_diffrn_reflns_limit_h_min -5
_diffrn_reflns_limit_k_max 17
_diffrn_reflns_limit_k_min -17
_diffrn_reflns_limit_l_max 27
_diffrn_reflns_limit_l_min -27
_diffrn_reflns_number 9365
_diffrn_reflns_theta_full 29.50
_diffrn_reflns_theta_max 29.50
_diffrn_reflns_theta_min 2.00
_exptl_absorpt_coefficient_mu 0.112
_exptl_absorpt_correction_T_max 1.0000
_exptl_absorpt_correction_T_min 0.4278
_exptl_absorpt_correction_type multi-scan
_exptl_absorpt_process_details
;
(SADABS; Bruker, 2006)
;
_exptl_crystal_colour 'clear light colourless'
_exptl_crystal_density_diffrn 1.407
_exptl_crystal_density_method 'not measured'
_exptl_crystal_description prism
_exptl_crystal_F_000 480
_exptl_crystal_size_max 0.44
_exptl_crystal_size_mid 0.36
_exptl_crystal_size_min 0.14
_refine_diff_density_max 0.380
_refine_diff_density_min -0.309
_refine_ls_extinction_method none
_refine_ls_goodness_of_fit_ref 1.061
_refine_ls_hydrogen_treatment refall
_refine_ls_matrix_type full
_refine_ls_number_parameters 105
_refine_ls_number_reflns 1525
_refine_ls_number_restraints 0
_refine_ls_restrained_S_all 1.061
_refine_ls_R_factor_all 0.0665
_refine_ls_R_factor_gt 0.0540
_refine_ls_shift/su_max 0.000
_refine_ls_shift/su_mean 0.000
_refine_ls_structure_factor_coef Fsqd
_refine_ls_weighting_details 'calc w=1/[\s^2^(Fo^2^)+(0.0750P)^2^+0.7000P] where P=(Fo^2^+2Fc^2^)/3'
_refine_ls_weighting_scheme calc
_refine_ls_wR_factor_gt 0.1364
_refine_ls_wR_factor_ref 0.1490
_reflns_number_gt 1208
_reflns_number_total 1525
_reflns_threshold_expression I>2sigma(I)
_cod_data_source_file lg3157sup1.cif
_cod_data_source_block I
_cod_database_code 2019897
_cod_database_fobs_code 2019897

loop_
_space_group_symop_id
_space_group_symop_operation_xyz
1 'x, y, z'
2 '-x, -y, z+1/2'
3 'x, -y+1/2, -z'
4 '-x, y+1/2, -z+1/2'
5 '-x, -y, -z'
6 'x, y, -z-1/2'
7 '-x, y-1/2, z'
8 'x, -y-1/2, z-1/2'

loop_
_atom_site_type_symbol
_atom_site_label
_atom_site_fract_x
_atom_site_fract_y
_atom_site_fract_z
_atom_site_U_iso_or_equiv
_atom_site_adp_type
_atom_site_calc_flag
_atom_site_refinement_flags
_atom_site_occupancy
_atom_site_symmetry_multiplicity
O O1 0.0812(3) 0.45503(8) 0.42387(5) 0.0274(3) Uani d . 1 1
O O2 0.2865(3) 0.30700(9) 0.38120(5) 0.0307(3) Uani d . 1 1
N N1 0.0630(5) 0.37091(15) 0.2500 0.0289(4) Uani d S 1 2
N N2 -0.2000(3) 0.50020(10) 0.30879(6) 0.0236(3) Uani d . 1 1
C C1 -0.1154(5) 0.45857(16) 0.2500 0.0228(4) Uani d S 1 2
C C2 -0.3857(4) 0.58639(11) 0.30791(7) 0.0251(3) Uani d . 1 1
C C3 -0.4894(6) 0.63265(16) 0.2500 0.0267(4) Uani d S 1 2
C C4 0.2530(3) 0.36731(11) 0.42703(7) 0.0215(3) Uani d . 1 1
C C5 0.4034(4) 0.35156(11) 0.49387(7) 0.0221(3) Uani d . 1 1
C C6 0.5961(5) 0.2500 0.5000 0.0226(4) Uani d S 1 2
H H1A 0.132(6) 0.3467(18) 0.2868(11) 0.042(6) Uiso d . 1 1
H H1 -0.012(7) 0.4621(19) 0.3836(12) 0.049(6) Uiso d . 1 1
H H2 -0.444(5) 0.6172(15) 0.3487(10) 0.027(5) Uiso d . 1 1
H H3 -0.620(7) 0.692(2) 0.2500 0.034(7) Uiso d S 1 2
H H5A 0.232(4) 0.3555(14) 0.5261(9) 0.023(4) Uiso d . 1 1
H H5B 0.539(5) 0.4150(16) 0.5018(10) 0.035(5) Uiso d . 1 1
H H6 0.732(5) 0.2443(16) 0.4620(10) 0.030(5) Uiso d . 1 1

loop_
_atom_site_aniso_label
_atom_site_aniso_U_11
_atom_site_aniso_U_22
_atom_site_aniso_U_33
_atom_site_aniso_U_12
_atom_site_aniso_U_13
_atom_site_aniso_U_23
O1 0.0352(6) 0.0241(5) 0.0228(5) 0.0080(4) -0.0021(4) -0.0005(4)
O2 0.0436(7) 0.0247(5) 0.0238(6) 0.0070(5) -0.0012(5) -0.0022(4)
N1 0.0393(11) 0.0262(9) 0.0212(9) 0.0084(8) 0.000 0.000
N2 0.0267(6) 0.0214(6) 0.0226(6) -0.0005(5) 0.0007(4) -0.0004(4)
C1 0.0245(9) 0.0209(9) 0.0230(9) -0.0016(7) 0.000 0.000
C2 0.0275(7) 0.0219(7) 0.0258(7) -0.0006(6) 0.0015(5) -0.0025(5)
C3 0.0286(10) 0.0215(9) 0.0300(10) 0.0031(8) 0.000 0.000
C4 0.0240(6) 0.0183(6) 0.0222(6) -0.0007(5) 0.0023(5) 0.0021(5)
C5 0.0249(7) 0.0185(6) 0.0229(7) -0.0007(5) 0.0000(5) -0.0003(5)
C6 0.0223(9) 0.0196(9) 0.0260(10) 0.000 0.000 0.0022(7)

loop_
_atom_type_symbol
_atom_type_description
_atom_type_scat_dispersion_real
_atom_type_scat_dispersion_imag
_atom_type_scat_source
C C 0.0033 0.0016 'International Tables Vol C Tables 4.2.6.8 and 6.1.1.4'
H H 0.0000 0.0000 'International Tables Vol C Tables 4.2.6.8 and 6.1.1.4'
N N 0.0061 0.0033 'International Tables Vol C Tables 4.2.6.8 and 6.1.1.4'
O O 0.0106 0.0060 'International Tables Vol C Tables 4.2.6.8 and 6.1.1.4'

loop_
_geom_angle_atom_site_label_1
_geom_angle_atom_site_label_2
_geom_angle_atom_site_label_3
_geom_angle_site_symmetry_1
_geom_angle_site_symmetry_3
_geom_angle
C4 O1 H1 . . 110.9(15)
C1 N1 H1A . . 118.9(15)
C2 N2 C1 . . 117.18(13)
N1 C1 N2 . . 117.96(9)
N1 C1 N2 . 6_556 117.96(9)
N2 C1 N2 . 6_556 124.08(18)
N2 C2 C3 . . 122.50(14)
N2 C2 H2 . . 118.2(12)
C3 C2 H2 . . 119.3(12)
C2 C3 C2 6_556 . 116.52(19)
C2 C3 H3 . . 121.74(10)
C2 C3 H3 6_556 . 121.74(10)
O1 C4 C5 . . 112.29(12)
O2 C4 O1 . . 123.63(13)
O2 C4 C5 . . 124.08(13)
C4 C5 C6 . . 113.86(11)
C4 C5 H5A . . 107.1(11)
C4 C5 H5B . . 105.9(12)
C6 C5 H5A . . 112.2(11)
C6 C5 H5B . . 111.8(12)
H5A C5 H5B . . 105.4(16)
C5 C6 C5 . 3_556 116.29(17)
C5 C6 H6 3_556 . 108.3(12)
C5 C6 H6 . . 108.1(12)

loop_
_geom_bond_atom_site_label_1
_geom_bond_atom_site_label_2
_geom_bond_site_symmetry_2
_geom_bond_distance
O1 C4 . 1.3234(17)
O1 H1 . 0.91(3)
O2 C4 . 1.2127(18)
N1 C1 . 1.336(3)
N1 H1A . 0.86(2)
N2 C1 . 1.3527(15)
N2 C2 . 1.3381(19)
C1 N2 6_556 1.3528(15)
C2 C3 . 1.3840(19)
C2 H2 . 0.95(2)
C3 C2 6_556 1.3840(19)
C3 H3 . 0.93(3)
C4 C5 . 1.509(2)
C5 C6 . 1.5216(17)
C5 H5A . 0.970(19)
C5 H5B . 0.99(2)
C6 C5 3_556 1.5216(17)
C6 H6 . 0.96(2)

loop_
_geom_hbond_atom_site_label_D
_geom_hbond_atom_site_label_H
_geom_hbond_atom_site_label_A
_geom_hbond_distance_DH
_geom_hbond_distance_HA
_geom_hbond_distance_DA
_geom_hbond_angle_DHA
N1 H1A O2 0.86(2) 2.08(2) 2.9381(14) 173(2)
O1 H1 N2 0.91(3) 1.78(3) 2.6775(17) 170(2)

loop_
_geom_torsion_atom_site_label_1
_geom_torsion_atom_site_label_2
_geom_torsion_atom_site_label_3
_geom_torsion_atom_site_label_4
_geom_torsion_site_symmetry_4
_geom_torsion
O1 C4 C5 C6 . 178.52(12)
O2 C4 C5 C6 . -1.9(2)
N2 C2 C3 C2 6_556 -1.3(3)
C1 N2 C2 C3 . -0.2(2)
C2 N2 C1 N1 . -178.29(16)
C2 N2 C1 N2 6_556 1.8(3)
C4 C5 C6 C5 3_556 -74.96(10)
